data_7001497
loop_
_publ_author_name
'Li, Peng'
'Lou, Jiaying'
'Zhou, Yaming'
'Liu, Xiaofeng'
'Chen, Zhenxia'
'Weng, Linhong'

_publ_section_title
;
 Unprecedented trinodal four-connected FRL MOF based on mixed ligands
;
_journal_issue 25
_journal_name_full 'Dalton Transactions'
_journal_page_first 4847
_journal_page_last 4849
_journal_paper_doi 10.1039/b906105n
_journal_year 2009
_chemical_formula_sum 'C30 H26 N4 O20 Zn4'
_chemical_formula_weight 1024.03
_chemical_name_systematic
;
?
;
_space_group_IT_number 2
_symmetry_cell_setting triclinic
_symmetry_space_group_name_Hall '-P 1'
_symmetry_space_group_name_H-M 'P -1'
_atom_sites_solution_hydrogens geom
_atom_sites_solution_primary direct
_atom_sites_solution_secondary difmap
_audit_creation_method SHELXL-97
_cell_angle_alpha 80.005(6)
_cell_angle_beta 79.760(6)
_cell_angle_gamma 69.169(5)
_cell_formula_units_Z 1
_cell_length_a 8.623(4)
_cell_length_b 9.466(4)
_cell_length_c 11.371(5)
_cell_measurement_reflns_used 1017
_cell_measurement_temperature 293(2)
_cell_measurement_theta_max 27.191
_cell_measurement_theta_min 2.319
_cell_volume 847.5(7)
_computing_cell_refinement 'Bruker SMART'
_computing_data_collection 'Bruker SMART'
_computing_data_reduction 'Bruker SHELXTL'
_computing_molecular_graphics 'Bruker SHELXTL'
_computing_publication_material 'Bruker SHELXTL'
_computing_structure_refinement 'SHELXL-97 (Sheldrick, 1997)'
_computing_structure_solution 'SHELXS-97 (Sheldrick, 1990)'
_diffrn_ambient_temperature 293(2)
_diffrn_measured_fraction_theta_full 0.982
_diffrn_measured_fraction_theta_max 0.982
_diffrn_measurement_device_type 'CCD area detector'
_diffrn_measurement_method 'phi and omega scans'
_diffrn_radiation_monochromator graphite
_diffrn_radiation_source 'fine-focus sealed tube'
_diffrn_radiation_type MoK\a
_diffrn_radiation_wavelength 0.71073
_diffrn_reflns_av_R_equivalents 0.0252
_diffrn_reflns_av_sigmaI/netI 0.0439
_diffrn_reflns_limit_h_max 10
_diffrn_reflns_limit_h_min -10
_diffrn_reflns_limit_k_max 11
_diffrn_reflns_limit_k_min -11
_diffrn_reflns_limit_l_max 13
_diffrn_reflns_limit_l_min -8
_diffrn_reflns_number 4240
_diffrn_reflns_theta_full 25.01
_diffrn_reflns_theta_max 25.01
_diffrn_reflns_theta_min 1.83
_exptl_absorpt_coefficient_mu 2.894
_exptl_absorpt_correction_T_max 0.8688
_exptl_absorpt_correction_T_min 0.6707
_exptl_absorpt_correction_type multi-scan
_exptl_absorpt_process_details sadabs
_exptl_crystal_colour red
_exptl_crystal_density_diffrn 2.006
_exptl_crystal_density_method 'not measured'
_exptl_crystal_description prism
_exptl_crystal_F_000 514
_exptl_crystal_size_max 0.15
_exptl_crystal_size_mid 0.12
_exptl_crystal_size_min 0.05
_refine_diff_density_max 0.908
_refine_diff_density_min -0.717
_refine_diff_density_rms 0.101
_refine_ls_extinction_method none
_refine_ls_goodness_of_fit_ref 1.056
_refine_ls_hydrogen_treatment mixed
_refine_ls_matrix_type full
_refine_ls_number_parameters 281
_refine_ls_number_reflns 2939
_refine_ls_number_restraints 7
_refine_ls_restrained_S_all 1.055
_refine_ls_R_factor_all 0.0405
_refine_ls_R_factor_gt 0.0355
_refine_ls_shift/su_max 0.002
_refine_ls_shift/su_mean 0.000
_refine_ls_structure_factor_coef Fsqd
_refine_ls_weighting_details 'calc w=1/[\s^2^(Fo^2^)+(0.0579P)^2^+0.4908P] where P=(Fo^2^+2Fc^2^)/3'
_refine_ls_weighting_scheme calc
_refine_ls_wR_factor_gt 0.0962
_refine_ls_wR_factor_ref 0.0995
_reflns_number_gt 2588
_reflns_number_total 2939
_reflns_threshold_expression >2sigma(I)
_cod_data_source_file b906105n.txt
_cod_data_source_block f70908c
_cod_depositor_comments
;
The following automatic conversions were performed:
'_symmetry_cell_setting' value 'Triclinic' changed to 'triclinic'
according to '/home/saulius/struct/CIF-dictionaries/cif_core.dic'
dictionary named 'cif_core.dic' version 2.4.1 from 2010-06-29.

Automatic conversion script
Id: cif_fix_enum 1527 2010-12-29 10:47:43Z saulius 
;
_cod_original_cell_volume 847.5(6)
_cod_original_sg_symbol_H-M P-1
_cod_database_code 7001497

loop_
_symmetry_equiv_pos_as_xyz
'x, y, z'
'-x, -y, -z'

loop_
_atom_site_label
_atom_site_type_symbol
_atom_site_fract_x
_atom_site_fract_y
_atom_site_fract_z
_atom_site_U_iso_or_equiv
_atom_site_adp_type
_atom_site_occupancy
_atom_site_symmetry_multiplicity
_atom_site_calc_flag
_atom_site_refinement_flags
_atom_site_disorder_assembly
_atom_site_disorder_group
Zn1 Zn 0.89140(5) 0.34932(4) 0.65509(3) 0.02410(14) Uani 1 1 d . . .
Zn2 Zn 0.56275(5) 0.22564(4) 1.00250(3) 0.02835(15) Uani 1 1 d . . .
O1 O 0.7539(3) 0.2485(3) 0.7756(2) 0.0338(6) Uani 1 1 d . . .
O2 O 0.5492(4) 0.1596(3) 0.8459(2) 0.0359(6) Uani 1 1 d . . .
O3 O 0.2570(3) 0.4911(3) 0.4478(2) 0.0345(6) Uani 1 1 d . . .
O4 O 0.3348(4) 0.3610(3) 0.2918(2) 0.0551(9) Uani 1 1 d . . .
O5 O 0.9537(3) -0.2042(3) 0.4546(2) 0.0306(6) Uani 1 1 d . . .
O6 O 0.8571(3) -0.0835(3) 0.2836(2) 0.0396(7) Uani 1 1 d . . .
O7 O 1.2866(3) 0.7085(3) 0.9204(2) 0.0356(6) Uani 1 1 d . . .
N2 N 1.4551(4) 0.4640(3) 0.9752(2) 0.0258(6) Uani 1 1 d . . .
O8 O 0.7187(4) 0.0005(3) 1.0490(3) 0.0443(7) Uani 1 1 d D . .
H8B H 0.820(2) -0.008(6) 1.013(3) 0.053 Uiso 1 1 d D . .
H8A H 0.739(5) -0.009(6) 1.1235(13) 0.053 Uiso 1 1 d D . .
O9 O 0.3877(4) 0.1777(4) 1.1310(2) 0.0403(7) Uani 1 1 d D . .
H9A H 0.367(6) 0.227(4) 1.194(3) 0.048 Uiso 1 1 d D . .
N1 N 1.0164(3) 0.4259(3) 0.7497(3) 0.0250(6) Uani 1 1 d . . .
C1 C 0.6319(4) 0.1690(4) 0.6357(3) 0.0236(7) Uani 1 1 d . . .
C2 C 0.5009(4) 0.2747(4) 0.5778(3) 0.0268(7) Uani 1 1 d . . .
H2 H 0.4244 0.3547 0.6170 0.032 Uiso 1 1 calc R . .
C3 C 0.4848(4) 0.2604(4) 0.4615(3) 0.0254(7) Uani 1 1 d . . .
C4 C 0.6001(4) 0.1396(4) 0.4040(3) 0.0247(7) Uani 1 1 d . . .
H4 H 0.5900 0.1304 0.3258 0.030 Uiso 1 1 calc R . .
C5 C 0.7303(4) 0.0323(4) 0.4619(3) 0.0220(7) Uani 1 1 d . . .
C6 C 0.7462(4) 0.0475(4) 0.5789(3) 0.0245(7) Uani 1 1 d . . .
H6 H 0.8326 -0.0231 0.6185 0.029 Uiso 1 1 calc R . .
C7 C 0.6489(4) 0.1933(4) 0.7597(3) 0.0235(7) Uani 1 1 d . . .
C8 C 0.3490(4) 0.3774(4) 0.3945(3) 0.0301(8) Uani 1 1 d . . .
C9 C 0.8536(4) -0.0932(4) 0.3946(3) 0.0261(7) Uani 1 1 d . . .
C10 C 1.0650(5) 0.5458(4) 0.7031(3) 0.0297(8) Uani 1 1 d . . .
H10 H 1.0280 0.6011 0.6315 0.036 Uiso 1 1 calc R . .
C11 C 1.1681(5) 0.5899(4) 0.7579(3) 0.0304(8) Uani 1 1 d . . .
H11 H 1.2008 0.6730 0.7230 0.036 Uiso 1 1 calc R . .
C12 C 1.2223(4) 0.5094(4) 0.8653(3) 0.0253(7) Uani 1 1 d . . .
C13 C 1.1677(4) 0.3884(4) 0.9159(3) 0.0289(8) Uani 1 1 d . . .
H13 H 1.1994 0.3337 0.9890 0.035 Uiso 1 1 calc R . .
C14 C 1.0649(4) 0.3508(4) 0.8552(3) 0.0290(8) Uani 1 1 d . . .
H14 H 1.0279 0.2698 0.8891 0.035 Uiso 1 1 calc R . .
C15 C 1.3286(4) 0.5629(4) 0.9258(3) 0.0269(7) Uani 1 1 d . . .
O10 O -0.0332(4) 0.9087(4) 0.8737(3) 0.0644(10) Uani 1 1 d D . .
H10A H 0.057(4) 0.852(5) 0.907(5) 0.077 Uiso 1 1 d D . .
H10B H 0.002(6) 0.985(4) 0.841(5) 0.077 Uiso 1 1 d D . .
H5B H 0.389(7) 0.084(7) 1.152(5) 0.078(19) Uiso 1 1 d . . .

loop_
_atom_site_aniso_label
_atom_site_aniso_U_11
_atom_site_aniso_U_22
_atom_site_aniso_U_33
_atom_site_aniso_U_23
_atom_site_aniso_U_13
_atom_site_aniso_U_12
Zn1 0.0262(2) 0.0199(2) 0.0248(2) -0.00802(16) -0.01033(16) -0.00018(16)
Zn2 0.0397(3) 0.0210(2) 0.0274(2) -0.00610(17) -0.01066(18) -0.00922(19)
O1 0.0368(14) 0.0445(16) 0.0247(12) -0.0091(11) -0.0066(10) -0.0156(13)
O2 0.0496(16) 0.0397(15) 0.0261(13) -0.0090(11) -0.0056(11) -0.0215(13)
O3 0.0377(14) 0.0258(13) 0.0295(13) -0.0122(10) -0.0134(11) 0.0105(11)
O4 0.062(2) 0.0514(19) 0.0320(15) -0.0214(13) -0.0267(14) 0.0230(15)
O5 0.0328(13) 0.0197(12) 0.0317(13) -0.0067(10) -0.0119(10) 0.0058(10)
O6 0.0498(17) 0.0316(15) 0.0258(14) -0.0112(11) -0.0103(12) 0.0066(12)
O7 0.0438(15) 0.0184(12) 0.0480(16) -0.0077(11) -0.0224(12) -0.0050(11)
N2 0.0330(16) 0.0195(14) 0.0287(15) -0.0065(12) -0.0122(12) -0.0079(13)
O8 0.0536(18) 0.0261(14) 0.0495(17) -0.0034(13) -0.0174(14) -0.0041(14)
O9 0.0583(18) 0.0364(16) 0.0293(14) -0.0053(12) -0.0056(13) -0.0188(14)
N1 0.0240(14) 0.0228(15) 0.0278(14) -0.0082(12) -0.0099(11) -0.0017(12)
C1 0.0265(17) 0.0211(17) 0.0219(16) -0.0050(13) -0.0067(13) -0.0035(14)
C2 0.0297(18) 0.0213(17) 0.0253(17) -0.0120(14) -0.0051(14) 0.0013(14)
C3 0.0260(17) 0.0218(17) 0.0243(17) -0.0074(13) -0.0066(13) 0.0006(14)
C4 0.0283(17) 0.0206(17) 0.0223(16) -0.0075(13) -0.0070(13) -0.0004(14)
C5 0.0255(17) 0.0159(16) 0.0228(16) -0.0062(13) -0.0062(13) -0.0015(13)
C6 0.0260(17) 0.0187(16) 0.0265(17) -0.0042(13) -0.0104(13) -0.0007(13)
C7 0.0280(18) 0.0155(15) 0.0240(17) -0.0056(13) -0.0070(14) -0.0005(13)
C8 0.0303(19) 0.0244(18) 0.0284(18) -0.0061(14) -0.0093(14) 0.0034(15)
C9 0.0281(18) 0.0200(17) 0.0297(18) -0.0092(14) -0.0048(14) -0.0040(14)
C10 0.037(2) 0.0286(19) 0.0231(17) -0.0013(14) -0.0107(14) -0.0088(16)
C11 0.034(2) 0.0241(18) 0.0331(19) -0.0001(15) -0.0073(15) -0.0096(15)
C12 0.0269(17) 0.0213(17) 0.0284(17) -0.0109(14) -0.0077(14) -0.0033(14)
C13 0.036(2) 0.0243(18) 0.0278(17) -0.0046(14) -0.0140(15) -0.0068(15)
C14 0.0345(19) 0.0213(17) 0.0322(18) -0.0027(14) -0.0118(15) -0.0071(15)
C15 0.0330(19) 0.0224(18) 0.0273(17) -0.0066(14) -0.0085(14) -0.0077(15)
O10 0.057(2) 0.048(2) 0.069(2) 0.0001(17) -0.0042(17) 0.0004(16)

loop_
_atom_type_symbol
_atom_type_description
_atom_type_scat_dispersion_real
_atom_type_scat_dispersion_imag
_atom_type_scat_source
C C 0.0033 0.0016 'International Tables Vol C Tables 4.2.6.8 and 6.1.1.4'
H H 0.0000 0.0000 'International Tables Vol C Tables 4.2.6.8 and 6.1.1.4'
N N 0.0061 0.0033 'International Tables Vol C Tables 4.2.6.8 and 6.1.1.4'
O O 0.0106 0.0060 'International Tables Vol C Tables 4.2.6.8 and 6.1.1.4'
Zn Zn 0.2839 1.4301 'International Tables Vol C Tables 4.2.6.8 and 6.1.1.4'

loop_
_geom_angle_atom_site_label_1
_geom_angle_atom_site_label_2
_geom_angle_atom_site_label_3
_geom_angle
_geom_angle_site_symmetry_1
_geom_angle_site_symmetry_3
_geom_angle_publ_flag
O3 Zn1 O5 105.34(10) 2_666 2_756 ?
O3 Zn1 O1 108.55(12) 2_666 . ?
O5 Zn1 O1 110.59(11) 2_756 . ?
O3 Zn1 N1 114.29(12) 2_666 . ?
O5 Zn1 N1 111.64(11) 2_756 . ?
O1 Zn1 N1 106.44(11) . . ?
O7 Zn2 O2 140.71(11) 2_767 . ?
O7 Zn2 O9 108.94(12) 2_767 . ?
O2 Zn2 O9 109.38(11) . . ?
O7 Zn2 N2 78.24(10) 2_767 1_455 ?
O2 Zn2 N2 103.62(11) . 1_455 ?
O9 Zn2 N2 99.45(12) . 1_455 ?
O7 Zn2 O8 86.46(11) 2_767 . ?
O2 Zn2 O8 87.48(12) . . ?
O9 Zn2 O8 86.49(13) . . ?
N2 Zn2 O8 164.66(11) 1_455 . ?
C7 O1 Zn1 129.4(2) . . ?
C7 O2 Zn2 113.1(2) . . ?
C8 O3 Zn1 113.4(2) . 2_666 ?
C9 O5 Zn1 109.9(2) . 2_756 ?
C15 O7 Zn2 113.4(2) . 2_767 ?
C15 N2 N2 111.8(3) . 2_867 ?
C15 N2 Zn2 137.0(2) . 1_655 ?
N2 N2 Zn2 111.2(3) 2_867 1_655 ?
Zn2 O8 H8B 108(3) . . ?
Zn2 O8 H8A 109(3) . . ?
H8B O8 H8A 97.8(14) . . ?
Zn2 O9 H9A 113(3) . . ?
Zn2 O9 H5B 121(4) . . ?
H9A O9 H5B 112(5) . . ?
C14 N1 C10 118.4(3) . . ?
C14 N1 Zn1 120.9(2) . . ?
C10 N1 Zn1 120.5(2) . . ?
C6 C1 C2 120.8(3) . . ?
C6 C1 C7 121.2(3) . . ?
C2 C1 C7 118.0(3) . . ?
C3 C2 C1 119.9(3) . . ?
C3 C2 H2 120.1 . . ?
C1 C2 H2 120.1 . . ?
C2 C3 C4 119.4(3) . . ?
C2 C3 C8 121.0(3) . . ?
C4 C3 C8 119.5(3) . . ?
C3 C4 C5 121.0(3) . . ?
C3 C4 H4 119.5 . . ?
C5 C4 H4 119.5 . . ?
C4 C5 C6 119.3(3) . . ?
C4 C5 C9 118.8(3) . . ?
C6 C5 C9 121.8(3) . . ?
C1 C6 C5 119.6(3) . . ?
C1 C6 H6 120.2 . . ?
C5 C6 H6 120.2 . . ?
O1 C7 O2 121.5(3) . . ?
O1 C7 C1 121.3(3) . . ?
O2 C7 C1 117.2(3) . . ?
O4 C8 O3 123.5(3) . . ?
O4 C8 C3 120.0(3) . . ?
O3 C8 C3 116.5(3) . . ?
O6 C9 O5 122.9(3) . . ?
O6 C9 C5 119.3(3) . . ?
O5 C9 C5 117.8(3) . . ?
N1 C10 C11 122.2(3) . . ?
N1 C10 H10 118.9 . . ?
C11 C10 H10 118.9 . . ?
C10 C11 C12 119.4(3) . . ?
C10 C11 H11 120.3 . . ?
C12 C11 H11 120.3 . . ?
C11 C12 C13 118.6(3) . . ?
C11 C12 C15 118.5(3) . . ?
C13 C12 C15 122.8(3) . . ?
C14 C13 C12 118.6(3) . . ?
C14 C13 H13 120.7 . . ?
C12 C13 H13 120.7 . . ?
N1 C14 C13 122.8(3) . . ?
N1 C14 H14 118.6 . . ?
C13 C14 H14 118.6 . . ?
O7 C15 N2 125.4(3) . . ?
O7 C15 C12 114.9(3) . . ?
N2 C15 C12 119.7(3) . . ?
H10A O10 H10B 97.0(14) . . ?

loop_
_geom_bond_atom_site_label_1
_geom_bond_atom_site_label_2
_geom_bond_distance
_geom_bond_site_symmetry_2
_geom_bond_publ_flag
Zn1 O3 1.958(2) 2_666 ?
Zn1 O5 1.981(2) 2_756 ?
Zn1 O1 1.992(3) . ?
Zn1 N1 2.021(3) . ?
Zn2 O7 2.004(3) 2_767 ?
Zn2 O2 2.021(3) . ?
Zn2 O9 2.023(3) . ?
Zn2 N2 2.102(3) 1_455 ?
Zn2 O8 2.110(3) . ?
O1 C7 1.246(4) . ?
O2 C7 1.261(4) . ?
O3 C8 1.266(4) . ?
O3 Zn1 1.958(2) 2_666 ?
O4 C8 1.237(4) . ?
O5 C9 1.277(4) . ?
O5 Zn1 1.981(2) 2_756 ?
O6 C9 1.246(4) . ?
O7 C15 1.287(4) . ?
O7 Zn2 2.004(3) 2_767 ?
N2 C15 1.300(4) . ?
N2 N2 1.430(5) 2_867 ?
N2 Zn2 2.102(3) 1_655 ?
O8 H8B 0.877(10) . ?
O8 H8A 0.878(10) . ?
O9 H9A 0.881(10) . ?
O9 H5B 0.88(6) . ?
N1 C14 1.338(4) . ?
N1 C10 1.339(5) . ?
C1 C6 1.391(5) . ?
C1 C2 1.394(5) . ?
C1 C7 1.507(5) . ?
C2 C3 1.388(5) . ?
C2 H2 0.9300 . ?
C3 C4 1.395(5) . ?
C3 C8 1.510(5) . ?
C4 C5 1.395(4) . ?
C4 H4 0.9300 . ?
C5 C6 1.399(5) . ?
C5 C9 1.501(5) . ?
C6 H6 0.9300 . ?
C10 C11 1.380(5) . ?
C10 H10 0.9300 . ?
C11 C12 1.385(5) . ?
C11 H11 0.9300 . ?
C12 C13 1.387(5) . ?
C12 C15 1.499(5) . ?
C13 C14 1.385(5) . ?
C13 H13 0.9300 . ?
C14 H14 0.9300 . ?
O10 H10A 0.881(10) . ?
O10 H10B 0.881(10) . ?

loop_
_geom_hbond_atom_site_label_D
_geom_hbond_atom_site_label_H
_geom_hbond_atom_site_label_A
_geom_hbond_distance_DH
_geom_hbond_distance_HA
_geom_hbond_distance_DA
_geom_hbond_angle_DHA
_geom_hbond_site_symmetry_A
O9 H9A O4 0.881(10) 1.745(15) 2.608(4) 166(4) 1_556
O8 H8B O10 0.877(10) 2.90(4) 3.411(5) 119(3) 2_667
O8 H8A O6 0.878(10) 2.133(18) 2.982(4) 162(4) 1_556
O10 H10A O7 0.881(10) 1.98(2) 2.816(4) 159(6) 1_455
O10 H10B O6 0.881(10) 2.02(3) 2.834(5) 153(6) 2_666
